data_4089167
loop_
_publ_author_name
'Alabau, Roberto G.'
'Esteruelas, Miguel A.'
'Oliv\'an, Montserrat'
'O\~nate, Enrique'
'Palacios, Adri\'an U.'
'Tsai, Jui-Yi'
'Xia, Chuanjun'

_publ_section_title
;
 Osmium(II) Complexes Containing a Dianionic CCCC-Donor Tetradentate
 Ligand
;
_journal_issue 23
_journal_name_full Organometallics
_journal_page_first 3981
_journal_paper_doi 10.1021/acs.organomet.6b00776
_journal_volume 35
_journal_year 2016
_chemical_formula_moiety '4(C48 H41 N4 Os P2), 4(C F3 O3 S), C2 H4 Cl4, 2(C2 H3 N)'
_chemical_formula_sum 'C50.5 H43.5 Cl F3 N4.5 O3 Os P2 S'
_chemical_formula_weight 1138.05
_space_group_IT_number 14
_space_group_name_Hall '-P 2ybc'
_space_group_name_H-M_alt 'P 1 21/c 1'
_symmetry_cell_setting monoclinic
_symmetry_space_group_name_H-M 'P 1 21/c 1'
_atom_sites_solution_hydrogens geom
_atom_sites_solution_primary direct
_atom_sites_solution_secondary difmap
_audit_creation_method SHELXL-97
_cell_angle_alpha 90.00
_cell_angle_beta 108.6970(10)
_cell_angle_gamma 90.00
_cell_formula_units_Z 4
_cell_length_a 13.5713(14)
_cell_length_b 19.295(2)
_cell_length_c 18.4609(19)
_cell_measurement_reflns_used 7943
_cell_measurement_temperature 100(2)
_cell_measurement_theta_max 25
_cell_measurement_theta_min 2
_cell_volume 4579.0(8)
_computing_cell_refinement 'SAINT+ v. 7.56a (Bruker AXS, 2008)'
_computing_data_collection 'apex2 v. 7.0 (Bruker AXS, 2009)'
_computing_data_reduction 'SAINT+ v. 7.56a (Bruker AXS, 2008)'
_computing_molecular_graphics 'XP, SHELXTL v. 6.14 (Bruker, 2000)'
_computing_publication_material 'XCIF, SHELXTL v. 6.14 (Bruker, 2000)'
_computing_structure_refinement 'SHELXL-97 (Sheldrick, 1997)'
_computing_structure_solution 'SHELXS-97 (Sheldrick, 1990)'
_diffrn_ambient_temperature 100(2)
_diffrn_detector_area_resol_mean 8.33
_diffrn_measured_fraction_theta_full 0.995
_diffrn_measured_fraction_theta_max 0.932
_diffrn_measurement_device_type 'Bruker APEX DUO system'
_diffrn_measurement_method '\w rotations with narrow frames'
_diffrn_radiation_monochromator graphite
_diffrn_radiation_source 'normal-focus sealed tube'
_diffrn_radiation_type MoK\a
_diffrn_radiation_wavelength 0.71073
_diffrn_reflns_av_R_equivalents 0.0690
_diffrn_reflns_av_sigmaI/netI 0.0569
_diffrn_reflns_limit_h_max 18
_diffrn_reflns_limit_h_min -17
_diffrn_reflns_limit_k_max 25
_diffrn_reflns_limit_k_min -24
_diffrn_reflns_limit_l_max 24
_diffrn_reflns_limit_l_min -24
_diffrn_reflns_number 55736
_diffrn_reflns_theta_full 27.50
_diffrn_reflns_theta_max 28.73
_diffrn_reflns_theta_min 1.57
_diffrn_standards_decay_% 0
_exptl_absorpt_coefficient_mu 3.020
_exptl_absorpt_correction_T_max 0.862
_exptl_absorpt_correction_T_min 0.720
_exptl_absorpt_correction_type multi-scan
_exptl_absorpt_process_details
;
Absorption correction performed with SADABS program. This is based on the
method of Blessing: Blessing, R. H., Acta Crystallogr., Sect. A 1995, 51, 33.

SADABS: Area-Detector Absorption Correction. Bruker-AXS 
within SAINT+ package, v. 6.1 (2000).
;
_exptl_crystal_colour green
_exptl_crystal_density_diffrn 1.651
_exptl_crystal_density_method 'not measured'
_exptl_crystal_description 'irregular block'
_exptl_crystal_F_000 2272
_exptl_crystal_size_max 0.14
_exptl_crystal_size_mid 0.08
_exptl_crystal_size_min 0.04
_refine_diff_density_max 1.329
_refine_diff_density_min -1.278
_refine_diff_density_rms 0.135
_refine_ls_extinction_method none
_refine_ls_goodness_of_fit_ref 1.030
_refine_ls_hydrogen_treatment mixed
_refine_ls_matrix_type full
_refine_ls_number_parameters 602
_refine_ls_number_reflns 11059
_refine_ls_number_restraints 6
_refine_ls_restrained_S_all 1.031
_refine_ls_R_factor_all 0.0613
_refine_ls_R_factor_gt 0.0400
_refine_ls_shift/su_max 0.049
_refine_ls_shift/su_mean 0.000
_refine_ls_structure_factor_coef Fsqd
_refine_ls_weighting_details 'calc w=1/[\s^2^(Fo^2^)+(0.0234P)^2^+10.0232P] where P=(Fo^2^+2Fc^2^)/3'
_refine_ls_weighting_scheme calc
_refine_ls_wR_factor_gt 0.0712
_refine_ls_wR_factor_ref 0.0793
_reflns_number_gt 8625
_reflns_number_total 11059
_reflns_threshold_expression >2sigma(I)
_cod_data_source_file om6b00776_si_002.cif
_cod_data_source_block 11-enrique211
_cod_original_cell_volume 4579.1(8)
_cod_original_sg_symbol_H-M P21/c
_cod_original_formula_sum 'C50.50 H43.50 Cl F3 N4.50 O3 Os P2 S'
_cod_database_code 4089167

loop_
_symmetry_equiv_pos_as_xyz
'x, y, z'
'-x, y+1/2, -z+1/2'
'-x, -y, -z'
'x, -y-1/2, z-1/2'

loop_
_atom_site_label
_atom_site_type_symbol
_atom_site_fract_x
_atom_site_fract_y
_atom_site_fract_z
_atom_site_U_iso_or_equiv
_atom_site_adp_type
_atom_site_occupancy
_atom_site_symmetry_multiplicity
_atom_site_calc_flag
_atom_site_refinement_flags
_atom_site_disorder_assembly
_atom_site_disorder_group
Os Os 0.221888(12) 0.302064(8) 0.388284(9) 0.01475(5) Uani 1 1 d . . .
P1 P 0.06222(8) 0.33519(6) 0.29991(6) 0.0158(2) Uani 1 1 d . . .
P2 P 0.23384(8) 0.23728(6) 0.28204(6) 0.0163(2) Uani 1 1 d . . .
S1 S 0.24782(9) 0.59262(7) 0.01083(8) 0.0312(3) Uani 1 1 d . . .
F1 F 0.4277(2) 0.52964(17) 0.0395(2) 0.0514(9) Uani 1 1 d . . .
F2 F 0.2966(3) 0.46151(15) 0.00020(19) 0.0511(9) Uani 1 1 d . . .
F3 F 0.3426(3) 0.5013(2) 0.11478(19) 0.0671(11) Uani 1 1 d . . .
N1 N 0.3839(3) 0.33597(17) 0.53520(19) 0.0163(7) Uani 1 1 d . . .
N2 N 0.4525(3) 0.25132(18) 0.4899(2) 0.0182(8) Uani 1 1 d . . .
N3 N 0.1640(3) 0.22105(18) 0.43233(19) 0.0182(8) Uani 1 1 d . . .
N4 N 0.2850(3) 0.38382(18) 0.3520(2) 0.0191(8) Uani 1 1 d . . .
O1 O 0.2998(3) 0.6456(2) 0.0642(3) 0.0540(12) Uani 1 1 d . . .
O2 O 0.2487(3) 0.60322(17) -0.0658(2) 0.0385(9) Uani 1 1 d . . .
O3 O 0.1507(3) 0.5701(2) 0.0176(2) 0.0519(11) Uani 1 1 d . . .
C1 C 0.3652(3) 0.2903(2) 0.4745(2) 0.0182(9) Uani 1 1 d . . .
C2 C 0.4652(4) 0.1889(2) 0.4497(3) 0.0263(10) Uani 1 1 d . . .
H2A H 0.3984 0.1764 0.4120 0.040 Uiso 1 1 calc R . .
H2B H 0.4892 0.1510 0.4865 0.040 Uiso 1 1 calc R . .
H2C H 0.5165 0.1973 0.4236 0.040 Uiso 1 1 calc R . .
C3 C 0.5267(3) 0.2706(2) 0.5589(2) 0.0192(9) Uani 1 1 d . . .
C4 C 0.6246(3) 0.2442(2) 0.5962(3) 0.0231(10) Uani 1 1 d . . .
H4 H 0.6545 0.2090 0.5740 0.028 Uiso 1 1 calc R . .
C5 C 0.6770(3) 0.2716(2) 0.6676(3) 0.0238(10) Uani 1 1 d . . .
H5 H 0.7446 0.2551 0.6949 0.029 Uiso 1 1 calc R . .
C6 C 0.6324(3) 0.3229(2) 0.7000(3) 0.0246(10) Uani 1 1 d . . .
H6 H 0.6696 0.3393 0.7497 0.029 Uiso 1 1 calc R . .
C7 C 0.5353(3) 0.3508(2) 0.6618(2) 0.0215(9) Uani 1 1 d . . .
H7 H 0.5061 0.3864 0.6840 0.026 Uiso 1 1 calc R . .
C8 C 0.4826(3) 0.3242(2) 0.5894(3) 0.0194(9) Uani 1 1 d . . .
C9 C 0.2989(3) 0.3780(2) 0.5380(2) 0.0187(9) Uani 1 1 d . . .
C10 C 0.2062(3) 0.3659(2) 0.4777(2) 0.0157(8) Uani 1 1 d . . .
C11 C 0.1189(3) 0.4009(2) 0.4839(2) 0.0192(9) Uani 1 1 d . . .
H11 H 0.0535 0.3934 0.4458 0.023 Uiso 1 1 calc R . .
C12 C 0.1243(4) 0.4465(2) 0.5439(2) 0.0225(10) Uani 1 1 d . . .
H12 H 0.0632 0.4692 0.5462 0.027 Uiso 1 1 calc R . .
C13 C 0.2182(3) 0.4585(2) 0.5997(3) 0.0223(9) Uani 1 1 d . . .
H13 H 0.2224 0.4903 0.6399 0.027 Uiso 1 1 calc R . .
C14 C 0.3063(3) 0.4241(2) 0.5971(2) 0.0206(9) Uani 1 1 d . . .
H14 H 0.3713 0.4321 0.6354 0.025 Uiso 1 1 calc R . .
C15 C -0.0575(3) 0.3236(2) 0.3237(2) 0.0185(9) Uani 1 1 d . . .
C16 C -0.1286(3) 0.3747(2) 0.3240(3) 0.0243(10) Uani 1 1 d . . .
H16 H -0.1188 0.4206 0.3088 0.029 Uiso 1 1 calc R . .
C17 C -0.2153(4) 0.3589(2) 0.3466(3) 0.0300(11) Uani 1 1 d . . .
H17 H -0.2648 0.3939 0.3459 0.036 Uiso 1 1 calc R . .
C18 C -0.2289(4) 0.2923(2) 0.3700(3) 0.0275(11) Uani 1 1 d . . .
H18 H -0.2863 0.2822 0.3871 0.033 Uiso 1 1 calc R . .
C19 C -0.1595(3) 0.2408(2) 0.3685(2) 0.0226(10) Uani 1 1 d . . .
H19 H -0.1697 0.1950 0.3836 0.027 Uiso 1 1 calc R . .
C20 C -0.0747(3) 0.2560(2) 0.3450(2) 0.0203(9) Uani 1 1 d . . .
H20 H -0.0276 0.2201 0.3432 0.024 Uiso 1 1 calc R . .
C21 C 0.0606(3) 0.4239(2) 0.2630(2) 0.0188(9) Uani 1 1 d . . .
C22 C 0.0646(3) 0.4817(2) 0.3096(3) 0.0240(10) Uani 1 1 d . . .
H22 H 0.0590 0.4755 0.3591 0.029 Uiso 1 1 calc R . .
C23 C 0.0768(4) 0.5480(2) 0.2843(3) 0.0289(11) Uani 1 1 d . . .
H23 H 0.0784 0.5868 0.3164 0.035 Uiso 1 1 calc R . .
C24 C 0.0864(4) 0.5576(3) 0.2128(3) 0.0332(12) Uani 1 1 d . . .
H24 H 0.0959 0.6029 0.1960 0.040 Uiso 1 1 calc R . .
C25 C 0.0823(4) 0.5013(3) 0.1658(3) 0.0391(13) Uani 1 1 d . . .
H25 H 0.0889 0.5079 0.1166 0.047 Uiso 1 1 calc R . .
C26 C 0.0684(4) 0.4350(3) 0.1905(3) 0.0301(11) Uani 1 1 d . . .
H26 H 0.0642 0.3966 0.1573 0.036 Uiso 1 1 calc R . .
C27 C 0.0310(3) 0.2830(2) 0.2126(2) 0.0187(9) Uani 1 1 d . . .
C28 C -0.0652(3) 0.2880(2) 0.1548(2) 0.0242(10) Uani 1 1 d . . .
H28 H -0.1167 0.3192 0.1601 0.029 Uiso 1 1 calc R . .
C29 C -0.0850(4) 0.2477(2) 0.0899(3) 0.0258(10) Uani 1 1 d . . .
H29 H -0.1494 0.2519 0.0499 0.031 Uiso 1 1 calc R . .
C30 C -0.0106(3) 0.2008(2) 0.0831(2) 0.0243(9) Uani 1 1 d . . .
H30 H -0.0251 0.1723 0.0390 0.029 Uiso 1 1 calc R . .
C31 C 0.0850(3) 0.1955(2) 0.1404(2) 0.0216(9) Uani 1 1 d . . .
H31 H 0.1356 0.1637 0.1351 0.026 Uiso 1 1 calc R . .
C32 C 0.1069(3) 0.2368(2) 0.2058(2) 0.0182(9) Uani 1 1 d . . .
C33 C 0.3214(3) 0.2744(2) 0.2339(2) 0.0173(9) Uani 1 1 d . . .
C34 C 0.4201(3) 0.2951(3) 0.2793(3) 0.0282(10) Uani 1 1 d . . .
H34 H 0.4419 0.2870 0.3328 0.034 Uiso 1 1 calc R . .
C35 C 0.4873(4) 0.3280(3) 0.2464(3) 0.0311(11) Uani 1 1 d . . .
H35 H 0.5554 0.3405 0.2776 0.037 Uiso 1 1 calc R . .
C36 C 0.4559(4) 0.3424(2) 0.1698(3) 0.0275(11) Uani 1 1 d . . .
H36 H 0.5011 0.3662 0.1482 0.033 Uiso 1 1 calc R . .
C37 C 0.3585(4) 0.3221(2) 0.1240(3) 0.0260(10) Uani 1 1 d . . .
H37 H 0.3370 0.3313 0.0707 0.031 Uiso 1 1 calc R . .
C38 C 0.2913(3) 0.2881(2) 0.1555(2) 0.0217(10) Uani 1 1 d . . .
H38 H 0.2245 0.2741 0.1234 0.026 Uiso 1 1 calc R . .
C39 C 0.2624(3) 0.1441(2) 0.2879(2) 0.0197(9) Uani 1 1 d . . .
C40 C 0.3552(3) 0.1162(2) 0.2835(2) 0.0206(9) Uani 1 1 d . . .
H40 H 0.4040 0.1454 0.2712 0.025 Uiso 1 1 calc R . .
C41 C 0.3771(4) 0.0464(2) 0.2969(3) 0.0263(10) Uani 1 1 d . . .
H41 H 0.4408 0.0280 0.2944 0.032 Uiso 1 1 calc R . .
C42 C 0.3060(4) 0.0035(2) 0.3139(3) 0.0285(11) Uani 1 1 d . . .
H42 H 0.3213 -0.0443 0.3235 0.034 Uiso 1 1 calc R . .
C43 C 0.2124(4) 0.0299(2) 0.3169(3) 0.0264(10) Uani 1 1 d . . .
H43 H 0.1630 0.0001 0.3275 0.032 Uiso 1 1 calc R . .
C44 C 0.1912(3) 0.1001(2) 0.3045(2) 0.0225(9) Uani 1 1 d . . .
H44 H 0.1275 0.1183 0.3074 0.027 Uiso 1 1 calc R . .
C45 C 0.1331(3) 0.1771(2) 0.4596(2) 0.0199(9) Uani 1 1 d . . .
C46 C 0.0899(4) 0.1206(3) 0.4930(3) 0.0324(12) Uani 1 1 d . . .
H46A H 0.0190 0.1325 0.4913 0.049 Uiso 1 1 calc R . .
H46B H 0.1333 0.1134 0.5462 0.049 Uiso 1 1 calc R . .
H46C H 0.0885 0.0780 0.4637 0.049 Uiso 1 1 calc R . .
C47 C 0.3209(4) 0.4279(2) 0.3288(3) 0.0270(10) Uani 1 1 d . . .
C48 C 0.3660(4) 0.4830(3) 0.2956(3) 0.0456(15) Uani 1 1 d . . .
H48A H 0.3924 0.4635 0.2564 0.068 Uiso 1 1 calc R . .
H48B H 0.4234 0.5047 0.3357 0.068 Uiso 1 1 calc R . .
H48C H 0.3127 0.5178 0.2724 0.068 Uiso 1 1 calc R . .
C49 C 0.3327(4) 0.5180(3) 0.0423(3) 0.0358(12) Uani 1 1 d . . .
Cl1 Cl 0.5692(7) 0.3891(5) 0.4191(5) 0.0764(12) Uiso 0.25 1 d PD A -1
Cl2 Cl 0.7265(6) 0.4290(5) 0.5441(4) 0.0764(12) Uiso 0.25 1 d PD A -1
C50 C 0.5989(13) 0.4489(14) 0.4936(13) 0.080(7) Uiso 0.25 1 d PD A -1
H50A H 0.5924 0.4970 0.4741 0.096 Uiso 0.25 1 calc PR A -1
H50B H 0.5533 0.4428 0.5256 0.096 Uiso 0.25 1 calc PR A -1
N10 N 0.5504(9) 0.4224(6) 0.4379(7) 0.0541(18) Uiso 0.50 1 d P B -2
C52 C 0.6449(11) 0.4107(8) 0.4826(8) 0.0541(18) Uiso 0.50 1 d P B -2
C53 C 0.7623(10) 0.3955(7) 0.5317(7) 0.0541(18) Uiso 0.50 1 d P B -2
H53A H 0.7886 0.3567 0.5089 0.081 Uiso 0.50 1 calc PR B -2
H53B H 0.7660 0.3835 0.5841 0.081 Uiso 0.50 1 calc PR B -2
H53C H 0.8046 0.4368 0.5324 0.081 Uiso 0.50 1 calc PR B -2
Cl3 Cl 0.6006(8) 0.3835(5) 0.4422(6) 0.0764(12) Uiso 0.25 1 d PD C -3
Cl4 Cl 0.5380(6) 0.4909(4) 0.5165(5) 0.0764(12) Uiso 0.25 1 d PD C -3
C51 C 0.6473(13) 0.4393(14) 0.5213(14) 0.080(7) Uiso 0.25 1 d PD C -3
H51A H 0.7055 0.4681 0.5169 0.096 Uiso 0.25 1 calc PR C -3
H51B H 0.6709 0.4128 0.5697 0.096 Uiso 0.25 1 calc PR C -3

loop_
_atom_site_aniso_label
_atom_site_aniso_U_11
_atom_site_aniso_U_22
_atom_site_aniso_U_33
_atom_site_aniso_U_23
_atom_site_aniso_U_13
_atom_site_aniso_U_12
Os 0.01460(8) 0.01560(8) 0.01313(8) -0.00003(7) 0.00317(6) 0.00061(7)
P1 0.0152(5) 0.0175(5) 0.0142(5) 0.0013(4) 0.0038(4) 0.0010(4)
P2 0.0150(5) 0.0174(5) 0.0157(5) -0.0002(4) 0.0038(4) -0.0001(4)
S1 0.0264(6) 0.0301(6) 0.0409(7) 0.0005(6) 0.0163(6) 0.0006(5)
F1 0.0286(17) 0.050(2) 0.073(2) -0.0054(18) 0.0113(17) 0.0058(15)
F2 0.062(2) 0.0264(16) 0.053(2) 0.0047(15) 0.0023(18) -0.0046(15)
F3 0.081(3) 0.082(3) 0.035(2) 0.0218(19) 0.0144(19) 0.025(2)
N1 0.0162(17) 0.0161(17) 0.0147(17) -0.0017(14) 0.0025(14) -0.0016(14)
N2 0.0163(18) 0.0194(18) 0.0165(18) -0.0007(15) 0.0020(15) 0.0021(14)
N3 0.0176(18) 0.0209(18) 0.0136(17) -0.0018(15) 0.0015(14) 0.0040(15)
N4 0.0164(18) 0.0226(19) 0.0160(18) 0.0004(15) 0.0019(15) 0.0021(15)
O1 0.042(2) 0.051(3) 0.075(3) -0.035(2) 0.027(2) -0.005(2)
O2 0.051(2) 0.0301(19) 0.041(2) 0.0117(17) 0.0242(19) 0.0083(17)
O3 0.029(2) 0.065(3) 0.068(3) 0.024(2) 0.023(2) 0.0002(19)
C1 0.019(2) 0.020(2) 0.017(2) 0.0006(17) 0.0081(17) 0.0002(17)
C2 0.027(2) 0.028(3) 0.020(2) -0.009(2) 0.0019(19) 0.008(2)
C3 0.019(2) 0.022(2) 0.015(2) 0.0008(18) 0.0046(17) 0.0001(18)
C4 0.020(2) 0.026(2) 0.021(2) 0.0014(19) 0.0051(19) 0.0055(18)
C5 0.015(2) 0.031(2) 0.021(2) 0.002(2) 0.0009(18) 0.0039(19)
C6 0.018(2) 0.028(2) 0.022(2) -0.0017(19) -0.0004(19) -0.0042(18)
C7 0.022(2) 0.021(2) 0.021(2) -0.0027(18) 0.0067(19) -0.0030(18)
C8 0.018(2) 0.016(2) 0.022(2) 0.0026(17) 0.0036(18) 0.0000(16)
C9 0.019(2) 0.018(2) 0.019(2) 0.0016(17) 0.0061(18) 0.0017(17)
C10 0.018(2) 0.015(2) 0.014(2) 0.0031(16) 0.0051(17) 0.0008(16)
C11 0.019(2) 0.020(2) 0.017(2) 0.0025(18) 0.0034(17) 0.0019(17)
C12 0.025(2) 0.021(2) 0.021(2) 0.0040(18) 0.0066(19) 0.0091(18)
C13 0.028(2) 0.019(2) 0.020(2) 0.0002(18) 0.0078(19) 0.0026(18)
C14 0.023(2) 0.020(2) 0.018(2) -0.0006(18) 0.0049(18) 0.0017(18)
C15 0.019(2) 0.021(2) 0.014(2) -0.0026(17) 0.0024(17) -0.0024(17)
C16 0.022(2) 0.019(2) 0.034(3) 0.002(2) 0.012(2) -0.0013(18)
C17 0.025(3) 0.023(2) 0.045(3) -0.003(2) 0.016(2) 0.001(2)
C18 0.024(2) 0.034(3) 0.028(2) -0.004(2) 0.012(2) -0.011(2)
C19 0.021(2) 0.023(2) 0.020(2) 0.0033(19) 0.0015(18) -0.0034(18)
C20 0.020(2) 0.019(2) 0.020(2) 0.0019(18) 0.0036(18) 0.0018(17)
C21 0.016(2) 0.018(2) 0.021(2) 0.0043(17) 0.0054(18) 0.0023(16)
C22 0.027(2) 0.021(2) 0.022(2) 0.0050(19) 0.006(2) 0.0022(19)
C23 0.028(3) 0.022(2) 0.034(3) 0.000(2) 0.006(2) -0.002(2)
C24 0.033(3) 0.023(2) 0.046(3) 0.012(2) 0.016(2) 0.005(2)
C25 0.050(3) 0.033(3) 0.044(3) 0.018(3) 0.029(3) 0.007(3)
C26 0.041(3) 0.029(3) 0.025(3) 0.006(2) 0.019(2) 0.007(2)
C27 0.019(2) 0.020(2) 0.016(2) 0.0023(17) 0.0031(17) 0.0006(16)
C28 0.019(2) 0.035(3) 0.019(2) 0.0011(19) 0.0053(18) 0.0028(19)
C29 0.023(2) 0.035(3) 0.018(2) 0.000(2) 0.0049(19) -0.001(2)
C30 0.022(2) 0.028(2) 0.020(2) -0.006(2) 0.0022(18) -0.003(2)
C31 0.022(2) 0.025(2) 0.016(2) 0.001(2) 0.0037(17) 0.000(2)
C32 0.017(2) 0.020(2) 0.017(2) 0.0003(17) 0.0040(17) -0.0014(17)
C33 0.020(2) 0.015(2) 0.018(2) -0.0014(17) 0.0090(18) 0.0015(17)
C34 0.020(2) 0.037(3) 0.027(2) 0.002(2) 0.0060(19) -0.006(2)
C35 0.024(3) 0.035(3) 0.033(3) -0.002(2) 0.008(2) -0.006(2)
C36 0.028(3) 0.026(2) 0.033(3) 0.000(2) 0.016(2) -0.005(2)
C37 0.030(3) 0.028(3) 0.021(2) 0.0040(19) 0.011(2) 0.001(2)
C38 0.020(2) 0.022(2) 0.021(2) -0.0001(18) 0.0032(18) -0.0034(17)
C39 0.023(2) 0.018(2) 0.015(2) -0.0003(17) 0.0026(18) 0.0047(17)
C40 0.021(2) 0.024(2) 0.017(2) -0.0043(18) 0.0055(18) -0.0023(18)
C41 0.028(3) 0.027(2) 0.021(2) 0.000(2) 0.006(2) 0.012(2)
C42 0.040(3) 0.021(2) 0.023(2) 0.003(2) 0.007(2) 0.007(2)
C43 0.031(3) 0.023(2) 0.024(2) -0.0031(19) 0.006(2) -0.004(2)
C44 0.022(2) 0.022(2) 0.021(2) -0.0044(19) 0.0043(19) -0.0001(18)
C45 0.018(2) 0.024(2) 0.015(2) 0.0043(18) 0.0008(17) -0.0007(17)
C46 0.036(3) 0.032(3) 0.028(3) 0.008(2) 0.009(2) -0.010(2)
C47 0.028(3) 0.024(2) 0.027(3) 0.001(2) 0.007(2) -0.002(2)
C48 0.046(3) 0.035(3) 0.057(4) 0.020(3) 0.018(3) -0.010(3)
C49 0.035(3) 0.040(3) 0.029(3) -0.003(2) 0.006(2) -0.001(2)

loop_
_atom_type_symbol
_atom_type_description
_atom_type_scat_dispersion_real
_atom_type_scat_dispersion_imag
_atom_type_scat_source
C C 0.0033 0.0016 'International Tables Vol C Tables 4.2.6.8 and 6.1.1.4'
H H 0.0000 0.0000 'International Tables Vol C Tables 4.2.6.8 and 6.1.1.4'
N N 0.0061 0.0033 'International Tables Vol C Tables 4.2.6.8 and 6.1.1.4'
O O 0.0106 0.0060 'International Tables Vol C Tables 4.2.6.8 and 6.1.1.4'
F F 0.0171 0.0103 'International Tables Vol C Tables 4.2.6.8 and 6.1.1.4'
P P 0.1023 0.0942 'International Tables Vol C Tables 4.2.6.8 and 6.1.1.4'
S S 0.1246 0.1234 'International Tables Vol C Tables 4.2.6.8 and 6.1.1.4'
Os Os -1.2165 7.6030 'International Tables Vol C Tables 4.2.6.8 and 6.1.1.4'
Cl Cl 0.1484 0.1585 'International Tables Vol C Tables 4.2.6.8 and 6.1.1.4'

loop_
_geom_angle_atom_site_label_1
_geom_angle_atom_site_label_2
_geom_angle_atom_site_label_3
_geom_angle
N4 Os N3 176.12(14)
N4 Os C1 86.97(15)
N3 Os C1 89.79(15)
N4 Os C10 87.90(15)
N3 Os C10 89.29(14)
C1 Os C10 76.85(16)
N4 Os P1 87.23(10)
N3 Os P1 95.66(10)
C1 Os P1 169.93(12)
C10 Os P1 94.71(11)
N4 Os P2 89.34(10)
N3 Os P2 93.61(10)
C1 Os P2 106.12(11)
C10 Os P2 175.83(11)
P1 Os P2 82.03(4)
C15 P1 C27 99.88(19)
C15 P1 C21 107.29(19)
C27 P1 C21 102.37(19)
C15 P1 Os 119.58(14)
C27 P1 Os 111.32(14)
C21 P1 Os 114.18(14)
C39 P2 C33 104.6(2)
C39 P2 C32 99.65(19)
C33 P2 C32 102.97(19)
C39 P2 Os 122.43(14)
C33 P2 Os 114.79(14)
C32 P2 Os 109.79(14)
O3 S1 O2 115.4(2)
O3 S1 O1 114.9(3)
O2 S1 O1 114.6(2)
O3 S1 C49 103.8(2)
O2 S1 C49 102.9(2)
O1 S1 C49 102.8(2)
C1 N1 C8 111.1(3)
C1 N1 C9 116.8(3)
C8 N1 C9 131.4(4)
C1 N2 C3 111.7(3)
C1 N2 C2 126.3(4)
C3 N2 C2 121.2(3)
C45 N3 Os 177.3(4)
C47 N4 Os 176.8(4)
N2 C1 N1 105.2(3)
N2 C1 Os 139.2(3)
N1 C1 Os 115.5(3)
N2 C2 H2A 109.5
N2 C2 H2B 109.5
H2A C2 H2B 109.5
N2 C2 H2C 109.5
H2A C2 H2C 109.5
H2B C2 H2C 109.5
C4 C3 N2 130.8(4)
C4 C3 C8 122.5(4)
N2 C3 C8 106.7(4)
C3 C4 C5 116.9(4)
C3 C4 H4 121.6
C5 C4 H4 121.6
C4 C5 C6 121.2(4)
C4 C5 H5 119.4
C6 C5 H5 119.4
C7 C6 C5 122.0(4)
C7 C6 H6 119.0
C5 C6 H6 119.0
C6 C7 C8 117.1(4)
C6 C7 H7 121.4
C8 C7 H7 121.4
C7 C8 C3 120.1(4)
C7 C8 N1 134.5(4)
C3 C8 N1 105.3(4)
C14 C9 C10 123.4(4)
C14 C9 N1 122.6(4)
C10 C9 N1 113.9(4)
C11 C10 C9 114.8(4)
C11 C10 Os 129.9(3)
C9 C10 Os 115.2(3)
C12 C11 C10 122.5(4)
C12 C11 H11 118.7
C10 C11 H11 118.7
C13 C12 C11 119.9(4)
C13 C12 H12 120.0
C11 C12 H12 120.0
C12 C13 C14 119.8(4)
C12 C13 H13 120.1
C14 C13 H13 120.1
C13 C14 C9 119.4(4)
C13 C14 H14 120.3
C9 C14 H14 120.3
C16 C15 C20 118.9(4)
C16 C15 P1 126.1(3)
C20 C15 P1 114.9(3)
C15 C16 C17 120.0(4)
C15 C16 H16 120.0
C17 C16 H16 120.0
C18 C17 C16 120.2(4)
C18 C17 H17 119.9
C16 C17 H17 119.9
C19 C18 C17 120.2(4)
C19 C18 H18 119.9
C17 C18 H18 119.9
C18 C19 C20 119.7(4)
C18 C19 H19 120.1
C20 C19 H19 120.1
C19 C20 C15 120.9(4)
C19 C20 H20 119.5
C15 C20 H20 119.5
C26 C21 C22 118.0(4)
C26 C21 P1 120.2(3)
C22 C21 P1 121.4(3)
C23 C22 C21 120.9(4)
C23 C22 H22 119.6
C21 C22 H22 119.6
C24 C23 C22 120.1(5)
C24 C23 H23 119.9
C22 C23 H23 119.9
C25 C24 C23 119.9(5)
C25 C24 H24 120.1
C23 C24 H24 120.1
C24 C25 C26 120.1(5)
C24 C25 H25 120.0
C26 C25 H25 120.0
C21 C26 C25 121.0(5)
C21 C26 H26 119.5
C25 C26 H26 119.5
C32 C27 C28 120.6(4)
C32 C27 P1 117.5(3)
C28 C27 P1 121.9(3)
C29 C28 C27 119.8(4)
C29 C28 H28 120.1
C27 C28 H28 120.1
C28 C29 C30 120.0(4)
C28 C29 H29 120.0
C30 C29 H29 120.0
C31 C30 C29 120.4(4)
C31 C30 H30 119.8
C29 C30 H30 119.8
C30 C31 C32 120.3(4)
C30 C31 H31 119.9
C32 C31 H31 119.9
C31 C32 C27 118.9(4)
C31 C32 P2 123.4(3)
C27 C32 P2 117.6(3)
C34 C33 C38 118.3(4)
C34 C33 P2 117.9(3)
C38 C33 P2 123.6(3)
C33 C34 C35 120.4(4)
C33 C34 H34 119.8
C35 C34 H34 119.8
C36 C35 C34 120.6(5)
C36 C35 H35 119.7
C34 C35 H35 119.7
C35 C36 C37 119.7(4)
C35 C36 H36 120.2
C37 C36 H36 120.2
C36 C37 C38 120.4(4)
C36 C37 H37 119.8
C38 C37 H37 119.8
C37 C38 C33 120.6(4)
C37 C38 H38 119.7
C33 C38 H38 119.7
C44 C39 C40 118.7(4)
C44 C39 P2 117.5(3)
C40 C39 P2 123.5(3)
C41 C40 C39 120.7(4)
C41 C40 H40 119.7
C39 C40 H40 119.7
C42 C41 C40 119.9(4)
C42 C41 H41 120.0
C40 C41 H41 120.0
C41 C42 C43 120.3(4)
C41 C42 H42 119.8
C43 C42 H42 119.8
C42 C43 C44 119.7(4)
C42 C43 H43 120.1
C44 C43 H43 120.1
C43 C44 C39 120.6(4)
C43 C44 H44 119.7
C39 C44 H44 119.7
N3 C45 C46 178.1(5)
C45 C46 H46A 109.5
C45 C46 H46B 109.5
H46A C46 H46B 109.5
C45 C46 H46C 109.5
H46A C46 H46C 109.5
H46B C46 H46C 109.5
N4 C47 C48 177.3(5)
C47 C48 H48A 109.5
C47 C48 H48B 109.5
H48A C48 H48B 109.5
C47 C48 H48C 109.5
H48A C48 H48C 109.5
H48B C48 H48C 109.5
F1 C49 F2 107.2(4)
F1 C49 F3 107.0(4)
F2 C49 F3 106.6(5)
F1 C49 S1 112.2(4)
F2 C49 S1 112.5(4)
F3 C49 S1 111.0(4)
Cl2 C50 Cl1 102.6(7)
Cl2 C50 H50A 111.3
Cl1 C50 H50A 111.3
Cl2 C50 H50B 111.3
Cl1 C50 H50B 111.3
H50A C50 H50B 109.2
N10 C52 C53 176.0(14)
C52 C53 H53A 109.5
C52 C53 H53B 109.5
H53A C53 H53B 109.5
C52 C53 H53C 109.5
H53A C53 H53C 109.5
H53B C53 H53C 109.5
Cl3 C51 Cl4 103.3(7)
Cl3 C51 H51A 111.1
Cl4 C51 H51A 111.1
Cl3 C51 H51B 111.1
Cl4 C51 H51B 111.1
H51A C51 H51B 109.1

loop_
_geom_bond_atom_site_label_1
_geom_bond_atom_site_label_2
_geom_bond_distance
Os N4 2.010(4)
Os N3 2.032(4)
Os C1 2.093(4)
Os C10 2.124(4)
Os P1 2.3451(11)
Os P2 2.3748(11)
P1 C15 1.827(4)
P1 C27 1.831(4)
P1 C21 1.841(4)
P2 C39 1.835(4)
P2 C33 1.841(4)
P2 C32 1.842(4)
S1 O3 1.430(4)
S1 O2 1.433(4)
S1 O1 1.437(4)
S1 C49 1.819(6)
F1 C49 1.326(6)
F2 C49 1.336(6)
F3 C49 1.341(6)
N1 C1 1.384(5)
N1 C8 1.410(5)
N1 C9 1.425(5)
N2 C1 1.354(5)
N2 C3 1.397(5)
N2 C2 1.453(5)
N3 C45 1.134(5)
N4 C47 1.130(6)
C2 H2A 0.9800
C2 H2B 0.9800
C2 H2C 0.9800
C3 C4 1.384(6)
C3 C8 1.401(6)
C4 C5 1.385(6)
C4 H4 0.9500
C5 C6 1.390(6)
C5 H5 0.9500
C6 C7 1.388(6)
C6 H6 0.9500
C7 C8 1.395(6)
C7 H7 0.9500
C9 C14 1.386(6)
C9 C10 1.407(6)
C10 C11 1.401(6)
C11 C12 1.398(6)
C11 H11 0.9500
C12 C13 1.378(6)
C12 H12 0.9500
C13 C14 1.381(6)
C13 H13 0.9500
C14 H14 0.9500
C15 C16 1.381(6)
C15 C20 1.403(6)
C16 C17 1.402(6)
C16 H16 0.9500
C17 C18 1.387(6)
C17 H17 0.9500
C18 C19 1.376(6)
C18 H18 0.9500
C19 C20 1.386(6)
C19 H19 0.9500
C20 H20 0.9500
C21 C26 1.392(6)
C21 C22 1.398(6)
C22 C23 1.390(6)
C22 H22 0.9500
C23 C24 1.380(7)
C23 H23 0.9500
C24 C25 1.380(7)
C24 H24 0.9500
C25 C26 1.392(6)
C25 H25 0.9500
C26 H26 0.9500
C27 C32 1.397(6)
C27 C28 1.401(6)
C28 C29 1.381(6)
C28 H28 0.9500
C29 C30 1.391(6)
C29 H29 0.9500
C30 C31 1.390(6)
C30 H30 0.9500
C31 C32 1.396(6)
C31 H31 0.9500
C33 C34 1.391(6)
C33 C38 1.398(6)
C34 C35 1.400(6)
C34 H34 0.9500
C35 C36 1.369(7)
C35 H35 0.9500
C36 C37 1.378(6)
C36 H36 0.9500
C37 C38 1.392(6)
C37 H37 0.9500
C38 H38 0.9500
C39 C44 1.393(6)
C39 C40 1.397(6)
C40 C41 1.384(6)
C40 H40 0.9500
C41 C42 1.381(7)
C41 H41 0.9500
C42 C43 1.386(6)
C42 H42 0.9500
C43 C44 1.388(6)
C43 H43 0.9500
C44 H44 0.9500
C45 C46 1.463(6)
C46 H46A 0.9800
C46 H46B 0.9800
C46 H46C 0.9800
C47 C48 1.456(6)
C48 H48A 0.9800
C48 H48B 0.9800
C48 H48C 0.9800
Cl1 C50 1.741(10)
Cl2 C50 1.726(10)
C50 H50A 0.9900
C50 H50B 0.9900
N10 C52 1.304(17)
C52 C53 1.587(18)
C53 H53A 0.9800
C53 H53B 0.9800
C53 H53C 0.9800
Cl3 C51 1.761(10)
Cl4 C51 1.765(10)
C51 H51A 0.9900
C51 H51B 0.9900
